data_9004475
loop_
_publ_author_name
'Liang, J.'
'Hawthorne, F. C.'
'Swainson, I. P.'

_publ_section_title
;
 Triclinic muscovite: X-ray diffraction, neutron diffraction and
 photo-acoustic FTIR spectroscopy
 Sample: room temperature
;
_journal_name_full 'The Canadian Mineralogist'
_journal_page_first 1017
_journal_page_last 1027
_journal_volume 36
_journal_year 1998
_chemical_formula_sum 'Al2.88 Fe0.02 H4 K0.89 Mn0.02 Na0.1 O12 Rb0.01 Si3.08'
_chemical_name_mineral Muscovite
_space_group_IT_number 15
_symmetry_space_group_name_Hall '-C 2yc'
_symmetry_space_group_name_H-M 'C 1 2/c 1'
_cell_angle_alpha 90
_cell_angle_beta 95.735
_cell_angle_gamma 90
_cell_length_a 5.1918
_cell_length_b 9.0153
_cell_length_c 20.0457
_cell_formula_units_Z 4
_cell_volume 933.555
_database_code_amcsd 0005549
_exptl_crystal_density_diffrn 2.849
_cod_original_formula_sum 'Al2.88 Fe.02 Mn.02 Si3.08 (K.89 Na.1 Rb.01) H4 O12'
_cod_database_code 9004475

loop_
_space_group_symop_operation_xyz
x,y,z
1/2+x,1/2+y,z
x,-y,1/2+z
1/2+x,1/2-y,1/2+z
-x,y,1/2-z
1/2-x,1/2+y,1/2-z
-x,-y,-z
1/2-x,1/2-y,-z

loop_
_atom_site_label
_atom_site_fract_x
_atom_site_fract_y
_atom_site_fract_z
_atom_site_occupancy
Al 0.25010 0.08380 0.00010 0.98000
Fe 0.25010 0.08380 0.00010 0.01000
Mn 0.25010 0.08380 0.00010 0.01000
SiT1 0.46500 0.92910 0.13560 0.77000
AlT1 0.46500 0.92910 0.13560 0.23000
SiT2 0.45140 0.25810 0.13560 0.77000
AlT2 0.45140 0.25810 0.13560 0.23000
K 0.00000 0.09780 0.25000 0.89000
Na 0.00000 0.09780 0.25000 0.10000
Rb 0.00000 0.09780 0.25000 0.01000
H1 0.36560 0.65600 0.05220 1.00000
H2 0.38830 0.63800 0.07200 1.00000
O1 0.41720 0.09290 0.16820 1.00000
O2 0.25050 0.81060 0.15770 1.00000
O3 0.25040 0.37020 0.16860 1.00000
O4 0.46090 0.94280 0.05340 1.00000
O5 0.38590 0.25140 0.05340 1.00000
O-h 0.45660 0.56280 0.05020 1.00000

loop_
_cod_related_entry_id
_cod_related_entry_database
_cod_related_entry_code
1 AMCSD 0005549
